data_2006883
loop_
_publ_author_name
'Angela Taylor'
'Edmund J. Eisenbraun'
'Clinton E. Browne'
'Elizabeth M. Holt'

_publ_section_title
;
 <i>cis</i>-<i>anti</i>-<i>cis</i>-Tricyclo[6.4.0.0^2,7^]dodecane-3,12-dione
 and
 <i>cis</i>-<i>anti</i>-<i>cis</i>-Tricyclo[6.4.0.0^2,7^]dodecane-3,9-dione
;
_journal_issue 12
_journal_name_full 'Acta Crystallographica Section C'
_journal_page_first 1963
_journal_page_last 1966
_journal_paper_doi 10.1107/S0108270197011694
_journal_volume 53
_journal_year 1997
_chemical_formula_moiety 'C12 H16 O2'
_chemical_formula_sum 'C12 H16 O2'
_chemical_formula_weight 192.2
_chemical_name_systematic
;
cis-anti-cis-tricyclo[6.4.0.0^2.7^]dodecane-3,9-dione
;
_space_group_IT_number 14
_symmetry_cell_setting monoclinic
_symmetry_space_group_name_Hall '-P 2yn'
_symmetry_space_group_name_H-M 'P 1 21/n 1'
_cell_angle_alpha 90.0
_cell_angle_beta 93.230(10)
_cell_angle_gamma 90.0
_cell_formula_units_Z 2
_cell_length_a 8.342(3)
_cell_length_b 5.661(3)
_cell_length_c 10.553(4)
_cell_measurement_reflns_used 35
_cell_measurement_temperature 298
_cell_measurement_theta_max 12.36
_cell_measurement_theta_min 5.34
_cell_volume 497.6(4)
_computing_cell_refinement XSCANS
_computing_data_collection 'XSCANS (Fait, 1991)'
_computing_data_reduction XSCANS
_computing_molecular_graphics 'XP (Siemens, 1990)'
_computing_structure_refinement 'SHELXL97 (Sheldrick, 1997)'
_computing_structure_solution 'SHELXS86 (Sheldrick, 1990)'
_diffrn_ambient_temperature 298
_diffrn_measurement_device_type 'Syntex P4 4-circle-diffractometer'
_diffrn_measurement_method \q/2\q
_diffrn_radiation_monochromator 'highly oriented graphite crystal'
_diffrn_radiation_source 'fine-focus sealed tube'
_diffrn_radiation_type 'Mo K\a'
_diffrn_radiation_wavelength 0.71073
_diffrn_reflns_av_R_equivalents 0.0732
_diffrn_reflns_limit_h_max 9
_diffrn_reflns_limit_h_min -1
_diffrn_reflns_limit_k_max 6
_diffrn_reflns_limit_k_min -1
_diffrn_reflns_limit_l_max 12
_diffrn_reflns_limit_l_min -12
_diffrn_reflns_number 1287
_diffrn_reflns_theta_full 24.99
_diffrn_reflns_theta_max 24.99
_diffrn_reflns_theta_min 3.03
_diffrn_standards_decay_% 0.01
_diffrn_standards_interval_count '97 reflections'
_diffrn_standards_number 3
_exptl_absorpt_coefficient_mu 0.086
_exptl_absorpt_correction_type none
_exptl_crystal_colour colorless
_exptl_crystal_density_diffrn 1.283
_exptl_crystal_description chunk
_exptl_crystal_F_000 208
_exptl_crystal_size_max 0.21
_exptl_crystal_size_mid 0.2
_exptl_crystal_size_min 0.19
_refine_diff_density_max 0.15
_refine_diff_density_min -0.14
_refine_ls_extinction_coef 0.010(10)
_refine_ls_extinction_method SHELXL
_refine_ls_goodness_of_fit_ref 0.891
_refine_ls_matrix_type full
_refine_ls_number_parameters 66
_refine_ls_number_reflns 870
_refine_ls_number_restraints 0
_refine_ls_restrained_S_all 0.891
_refine_ls_R_factor_all 0.1063
_refine_ls_R_factor_gt 0.0551
_refine_ls_shift/su_max 0.000
_refine_ls_shift/su_mean 0.000
_refine_ls_structure_factor_coef Fsqd
_refine_ls_weighting_details 'w=1/[\s^2^(Fo^2^)+(0.0480P)^2^] where P=(Fo^2^+2Fc^2^)/3'
_refine_ls_weighting_scheme calc
_refine_ls_wR_factor_ref 0.1389
_reflns_number_gt 456
_reflns_number_total 870
_reflns_threshold_expression I>2\s(I)
_cod_data_source_file sx1038.cif
_cod_data_source_block 2
_cod_depositor_comments
;
The following automatic conversions were performed:

'_refine_ls_weighting_scheme' value 'calc
w=1/[\s^2^(Fo^2^)+(0.0480P)^2^] where P=(Fo^2^+2Fc^2^)/3' was changed
to 'calc'. New tag '_refine_ls_weighting_details' was created. The
value of the new tag was set to 'w=1/[\s^2^(Fo^2^)+(0.0480P)^2^]
where P=(Fo^2^+2Fc^2^)/3'.

Automatic conversion script
Id: cif_fix_values 3143 2015-03-26 13:38:13Z robertas 
;
_cod_original_sg_symbol_H-M 'P 21/n'
_cod_database_code 2006883

loop_
_symmetry_equiv_pos_as_xyz
'x, y, z'
'-x+1/2, y+1/2, -z+1/2'
'-x, -y, -z'
'x-1/2, -y-1/2, z-1/2'

loop_
_atom_site_label
_atom_site_fract_x
_atom_site_fract_y
_atom_site_fract_z
_atom_site_U_iso_or_equiv
_atom_site_adp_type
_atom_site_calc_flag
_atom_site_refinement_flags
_atom_site_occupancy
_atom_site_disorder_assembly
_atom_site_disorder_group
O1 .1073(3) -.3596(5) .7251(2) .1023(10) Uani d . 1 . .
C1 .2585(4) .0341(7) .4263(3) .0806(11) Uani d . 1 . .
H1A .2568 .0799 .3386 .080 Uiso d R 1 . .
H1B .3462 .1148 .4703 .080 Uiso d R 1 . .
C2 .2880(3) -.2254(6) .4374(2) .0708(10) Uani d . 1 . .
H2A .3847 -.2672 .3976 .080 Uiso d R 1 . .
H2B .2001 -.3074 .3944 .080 Uiso d R 1 . .
C3 .2979(3) -.2969(6) .5753(2) .0617(9) Uani d . 1 . .
H3A .3868 -.2168 .6181 .080 Uiso d R 1 . .
H3B .3168 -.4638 .5817 .080 Uiso d R 1 . .
C4 .1506(3) -.2401(5) .6387(2) .0580(9) Uani d . 1 . .
C4' .0530(3) -.0342(5) .5943(2) .0527(8) Uani d . 1 . .
H4'A .0299 .0669 .6639 .080 Uiso d R 1 . .
C4" .1044(3) .1057(5) .4801(2) .0570(8) Uani d . 1 . .
H4"A .1030 .2724 .4968 .080 Uiso d R 1 . .

loop_
_atom_site_aniso_label
_atom_site_aniso_U_11
_atom_site_aniso_U_22
_atom_site_aniso_U_33
_atom_site_aniso_U_12
_atom_site_aniso_U_13
_atom_site_aniso_U_23
O1 .0889(17) .132(2) .0880(15) .0255(16) .0238(13) .0574(16)
C1 .0562(19) .113(3) .073(2) -.015(2) .0055(16) .030(2)
C2 .0541(17) .108(3) .0512(16) .005(2) .0084(13) -.0069(18)
C3 .0521(16) .075(2) .0577(16) .0023(17) -.0026(13) -.0065(15)
C4 .0533(16) .075(2) .0451(14) -.0013(17) -.0003(13) .0043(15)
C4' .0504(16) .0661(19) .0413(13) .0022(15) .0000(12) -.0032(13)
C4" .0484(16) .064(2) .0575(16) -.0103(15) -.0051(13) .0079(14)

loop_
_atom_type_symbol
_atom_type_scat_dispersion_real
_atom_type_scat_dispersion_imag
_atom_type_scat_source
C 0.0 0.0 'International Tables Vol C Tables 4.2.6.8 and 6.1.1.4'
H 0.0 0.0 'International Tables Vol C Tables 4.2.6.8 and 6.1.1.4'
O 0.0 0.0 'International Tables Vol C Tables 4.2.6.8 and 6.1.1.4'

loop_
_geom_angle_atom_site_label_1
_geom_angle_atom_site_label_2
_geom_angle_atom_site_label_3
_geom_angle_site_symmetry_3
_geom_angle
_geom_angle_publ_flag
C4" C1 C2 . 112.3(3) yes
C1 C2 C3 . 109.9(3) yes
C4 C3 C2 . 112.3(2) yes
O1 C4 C3 . 121.0(3) yes
O1 C4 C4' . 119.8(2) yes
C3 C4 C4' . 119.2(2) yes
C4 C4' C4" . 119.0(2) yes
C4 C4' C4" 3_556 113.0(2) yes
C4" C4' C4" 3_556 90.22(19) yes
C1 C4" C4' . 116.6(3) yes
C1 C4" C4' 3_556 117.5(2) yes
C4' C4" C4' 3_556 89.78(19) yes

loop_
_geom_bond_atom_site_label_1
_geom_bond_atom_site_label_2
_geom_bond_site_symmetry_2
_geom_bond_distance
_geom_bond_publ_flag
O1 C4 . 1.207(3) yes
C1 C4" . 1.490(4) yes
C1 C2 . 1.493(4) yes
C2 C3 . 1.508(4) yes
C3 C4 . 1.467(4) yes
C4 C4' . 1.483(4) yes
C4' C4" . 1.524(3) yes
C4' C4" 3_556 1.545(3) yes
C4" C4' 3_556 1.545(3) yes
